data_4029413
loop_
_publ_author_name
'Hong, Fong-Jiao'
'Low, Yun-Yee'
'Chong, Kam-Weng'
'Thomas, Noel F.'
'Kam, Toh-Seok'

_publ_section_title
;
 Biomimetic oxidative dimerization of anodically generated stilbene
 radical cations: effect of aromatic substitution on product distribution
 and reaction pathways.
;
_journal_issue 10
_journal_name_full 'The Journal of organic chemistry'
_journal_page_first 4528
_journal_page_last 4543
_journal_paper_doi 10.1021/jo500559r
_journal_volume 79
_journal_year 2014
_chemical_formula_moiety 'C34 H38 O6'
_chemical_formula_sum 'C34 H38 O6'
_chemical_formula_weight 542.64
_chemical_melting_point 239.5(5)
_chemical_name_systematic
; 
 ? 
;
_space_group_IT_number 14
_symmetry_cell_setting monoclinic
_symmetry_space_group_name_Hall '-P 2yn'
_symmetry_space_group_name_H-M 'P 1 21/n 1'
_atom_sites_solution_hydrogens geom
_atom_sites_solution_primary direct
_atom_sites_solution_secondary difmap
_audit_creation_method SHELXL-97
_cell_angle_alpha 90.00
_cell_angle_beta 100.039(2)
_cell_angle_gamma 90.00
_cell_formula_units_Z 4
_cell_length_a 12.0322(3)
_cell_length_b 11.9498(3)
_cell_length_c 20.3610(5)
_cell_measurement_reflns_used 2502
_cell_measurement_temperature 100(2)
_cell_measurement_theta_max 23.15
_cell_measurement_theta_min 2.51
_cell_volume 2882.73(13)
_computing_cell_refinement 'SAINT (Bruker, 2007)'
_computing_data_collection 'APEX2 (Bruker, 2007)'
_computing_data_reduction 'SAINT (Bruker, 2007)'
_computing_molecular_graphics 'X-SEED (Barbour, 2001)'
_computing_publication_material
;  
SHELXL-97 (Sheldrick, 2008), enCIFer (Allen et al., 2004),
;
_computing_structure_refinement
;  
SHELXL97 (Sheldrick, 2008), Olex2 (Dolomanov & Puschmann, 2009)
;
_computing_structure_solution 'SHELXS97 (Sheldrick, 2008)'
_diffrn_ambient_temperature 100(2)
_diffrn_measured_fraction_theta_full 0.999
_diffrn_measured_fraction_theta_max 0.997
_diffrn_measurement_device_type 'Bruker SMART APEX CCD'
_diffrn_measurement_method '\w scans'
_diffrn_radiation_monochromator graphite
_diffrn_radiation_source 'fine-focus sealed tube'
_diffrn_radiation_type MoK\a
_diffrn_radiation_wavelength 0.71073
_diffrn_reflns_av_R_equivalents 0.0628
_diffrn_reflns_av_sigmaI/netI 0.0616
_diffrn_reflns_limit_h_max 15
_diffrn_reflns_limit_h_min -15
_diffrn_reflns_limit_k_max 14
_diffrn_reflns_limit_k_min -14
_diffrn_reflns_limit_l_max 24
_diffrn_reflns_limit_l_min -25
_diffrn_reflns_number 21928
_diffrn_reflns_theta_full 25.00
_diffrn_reflns_theta_max 26.38
_diffrn_reflns_theta_min 1.84
_exptl_absorpt_coefficient_mu 0.085
_exptl_absorpt_correction_T_max 0.9965
_exptl_absorpt_correction_T_min 0.9828
_exptl_absorpt_correction_type multi-scan
_exptl_absorpt_process_details 'SADABS (Bruker, 2006)'
_exptl_crystal_colour colorless
_exptl_crystal_density_diffrn 1.250
_exptl_crystal_density_method 'not measured'
_exptl_crystal_description block
_exptl_crystal_F_000 1160
_exptl_crystal_size_max 0.21
_exptl_crystal_size_mid 0.18
_exptl_crystal_size_min 0.04
_refine_diff_density_max 0.248
_refine_diff_density_min -0.208
_refine_diff_density_rms 0.045
_refine_ls_extinction_method none
_refine_ls_goodness_of_fit_ref 1.002
_refine_ls_hydrogen_treatment constr
_refine_ls_matrix_type full
_refine_ls_number_parameters 367
_refine_ls_number_reflns 5880
_refine_ls_number_restraints 0
_refine_ls_restrained_S_all 1.002
_refine_ls_R_factor_all 0.0934
_refine_ls_R_factor_gt 0.0471
_refine_ls_shift/su_max <0.001
_refine_ls_shift/su_mean <0.001
_refine_ls_structure_factor_coef Fsqd
_refine_ls_weighting_details 'calc w=1/[\s^2^(Fo^2^)+(0.0388P)^2^+0.6642P] where P=(Fo^2^+2Fc^2^)/3'
_refine_ls_weighting_scheme calc
_refine_ls_wR_factor_gt 0.0898
_refine_ls_wR_factor_ref 0.1064
_reflns_number_gt 3698
_reflns_number_total 5880
_reflns_threshold_expression I>2\s(I)
_cod_data_source_file jo500559r_si_005.cif
_cod_data_source_block hfj_993_0m
_cod_depositor_comments
;
The following automatic conversions were performed:

'_chemical_melting_point' value '239-240' was changed to '239.5(5)' -
the average value was taken and precision was estimated.

Automatic conversion script
Id: cif_fix_values 2281 2013-09-26 08:29:07Z andrius 

 Adding full bibliography for 4029384--4029417.cif.
;
_cod_original_cell_volume 2882.73(12)
_cod_original_sg_symbol_H-M 'P 21/n'
_cod_database_code 4029413

loop_
_symmetry_equiv_pos_as_xyz
'x, y, z'
'-x+1/2, y+1/2, -z+1/2'
'-x, -y, -z'
'x-1/2, -y-1/2, z-1/2'

loop_
_atom_site_label
_atom_site_type_symbol
_atom_site_fract_x
_atom_site_fract_y
_atom_site_fract_z
_atom_site_U_iso_or_equiv
_atom_site_adp_type
_atom_site_occupancy
_atom_site_symmetry_multiplicity
_atom_site_calc_flag
_atom_site_refinement_flags
C9B C -0.16663(16) 0.79103(15) 0.40645(9) 0.0213(4) Uani 1 1 d .
C10B C -0.26035(16) 0.76547(16) 0.35914(10) 0.0240(4) Uani 1 1 d .
H10B H -0.2641 0.7921 0.3149 0.029 Uiso 1 1 calc R
C11B C -0.34955(17) 0.70175(16) 0.37446(10) 0.0267(5) Uani 1 1 d .
H11B H -0.4125 0.6846 0.3409 0.032 Uiso 1 1 calc R
C12B C -0.34559(17) 0.66389(16) 0.43892(10) 0.0265(5) Uani 1 1 d .
C13B C -0.25339(17) 0.68981(16) 0.48748(10) 0.0270(5) Uani 1 1 d .
H13B H -0.2508 0.6649 0.5320 0.032 Uiso 1 1 calc R
C14B C -0.16519(17) 0.75198(16) 0.47110(10) 0.0256(5) Uani 1 1 d .
H14B H -0.1021 0.7685 0.5047 0.031 Uiso 1 1 calc R
C7B C -0.06991(16) 0.86149(15) 0.38939(9) 0.0224(4) Uani 1 1 d .
H7B H -0.0118 0.8674 0.4308 0.027 Uiso 1 1 calc R
C1B C -0.11205(15) 0.97966(16) 0.37081(9) 0.0219(4) Uani 1 1 d .
C6B C -0.16898(16) 1.00810(16) 0.30694(10) 0.0244(4) Uani 1 1 d .
H6B H -0.1758 0.9541 0.2722 0.029 Uiso 1 1 calc R
C5B C -0.21513(16) 1.11261(16) 0.29358(10) 0.0252(4) Uani 1 1 d .
H5B H -0.2536 1.1298 0.2499 0.030 Uiso 1 1 calc R
C4B C -0.20592(16) 1.19317(17) 0.34334(10) 0.0262(5) Uani 1 1 d .
C3B C -0.14921(17) 1.16802(16) 0.40623(10) 0.0271(5) Uani 1 1 d .
H3B H -0.1416 1.2227 0.4406 0.033 Uiso 1 1 calc R
C2B C -0.10332(16) 1.06216(16) 0.41903(10) 0.0252(5) Uani 1 1 d .
H2B H -0.0643 1.0457 0.4627 0.030 Uiso 1 1 calc R
C8B C -0.01189(16) 0.80828(16) 0.33499(9) 0.0227(4) Uani 1 1 d .
H8B H -0.0661 0.8163 0.2921 0.027 Uiso 1 1 calc R
C1A C 0.00993(16) 0.68247(16) 0.34489(10) 0.0237(4) Uani 1 1 d .
C6A C -0.00985(16) 0.61217(16) 0.29013(10) 0.0252(4) Uani 1 1 d .
H6A H -0.0362 0.6436 0.2474 0.030 Uiso 1 1 calc R
C5A C 0.00736(17) 0.49715(16) 0.29533(10) 0.0261(5) Uani 1 1 d .
H5A H -0.0070 0.4512 0.2567 0.031 Uiso 1 1 calc R
C4A C 0.04555(17) 0.45029(16) 0.35721(10) 0.0267(5) Uani 1 1 d .
C3A C 0.06487(17) 0.51848(17) 0.41339(10) 0.0291(5) Uani 1 1 d .
H3A H 0.0902 0.4868 0.4562 0.035 Uiso 1 1 calc R
C2A C 0.04704(17) 0.63283(16) 0.40685(10) 0.0282(5) Uani 1 1 d .
H2A H 0.0604 0.6786 0.4456 0.034 Uiso 1 1 calc R
C8A C 0.09530(15) 0.87639(16) 0.32648(9) 0.0220(4) Uani 1 1 d .
H8A H 0.0689 0.9548 0.3163 0.026 Uiso 1 1 calc R
C9A C 0.18665(16) 0.88401(16) 0.38792(9) 0.0232(4) Uani 1 1 d .
C14A C 0.25995(16) 0.79504(17) 0.40949(10) 0.0271(5) Uani 1 1 d .
H14A H 0.2520 0.7266 0.3854 0.033 Uiso 1 1 calc R
C13A C 0.34358(17) 0.80482(17) 0.46518(10) 0.0279(5) Uani 1 1 d .
H13A H 0.3919 0.7432 0.4790 0.034 Uiso 1 1 calc R
C12A C 0.35708(16) 0.90424(17) 0.50085(10) 0.0264(5) Uani 1 1 d .
C11A C 0.28701(17) 0.99351(17) 0.48019(10) 0.0268(5) Uani 1 1 d .
H11A H 0.2962 1.0623 0.5039 0.032 Uiso 1 1 calc R
C10A C 0.20316(16) 0.98193(16) 0.42464(9) 0.0246(4) Uani 1 1 d .
H10A H 0.1550 1.0438 0.4112 0.030 Uiso 1 1 calc R
C7A C 0.14477(16) 0.83777(17) 0.26635(10) 0.0265(5) Uani 1 1 d .
H7A H 0.1683 0.7578 0.2736 0.032 Uiso 1 1 calc R
C16B C -0.51841(19) 0.56343(19) 0.41009(11) 0.0380(6) Uani 1 1 d .
H16A H -0.5586 0.6285 0.3883 0.057 Uiso 1 1 calc R
H16B H -0.5706 0.5178 0.4307 0.057 Uiso 1 1 calc R
H16C H -0.4884 0.5187 0.3768 0.057 Uiso 1 1 calc R
C15B C -0.2518(2) 1.37815(19) 0.37499(12) 0.0455(6) Uani 1 1 d .
H15A H -0.2901 1.3495 0.4102 0.068 Uiso 1 1 calc R
H15B H -0.2902 1.4458 0.3556 0.068 Uiso 1 1 calc R
H15C H -0.1732 1.3961 0.3939 0.068 Uiso 1 1 calc R
C15A C 0.05320(19) 0.26743(16) 0.31116(11) 0.0341(5) Uani 1 1 d .
H15D H -0.0238 0.2739 0.2861 0.051 Uiso 1 1 calc R
H15E H 0.0678 0.1897 0.3254 0.051 Uiso 1 1 calc R
H15F H 0.1070 0.2900 0.2827 0.051 Uiso 1 1 calc R
C16A C 0.44986(19) 1.00058(19) 0.59771(10) 0.0384(6) Uani 1 1 d .
H16D H 0.4597 1.0679 0.5718 0.058 Uiso 1 1 calc R
H16E H 0.5146 0.9923 0.6339 0.058 Uiso 1 1 calc R
H16F H 0.3805 1.0073 0.6165 0.058 Uiso 1 1 calc R
C17A C 0.0901(2) 0.78950(19) 0.15312(11) 0.0417(6) Uani 1 1 d .
H17A H 0.1529 0.8303 0.1395 0.063 Uiso 1 1 calc R
H17B H 0.0256 0.7891 0.1164 0.063 Uiso 1 1 calc R
H17C H 0.1134 0.7124 0.1646 0.063 Uiso 1 1 calc R
C18A C 0.22221(19) 1.01774(18) 0.24804(12) 0.0383(6) Uani 1 1 d .
H18A H 0.1453 1.0314 0.2244 0.057 Uiso 1 1 calc R
H18B H 0.2764 1.0487 0.2221 0.057 Uiso 1 1 calc R
H18C H 0.2325 1.0539 0.2919 0.057 Uiso 1 1 calc R
O12B O -0.42784(12) 0.60027(12) 0.46000(7) 0.0361(4) Uani 1 1 d .
O4B O -0.25427(13) 1.29515(11) 0.32434(7) 0.0360(4) Uani 1 1 d .
O4A O 0.06571(13) 0.33812(11) 0.36821(7) 0.0343(4) Uani 1 1 d .
O12A O 0.44222(12) 0.90470(12) 0.55526(7) 0.0358(4) Uani 1 1 d .
O7A' O 0.05865(12) 0.84286(11) 0.20969(6) 0.0295(3) Uani 1 1 d .
O7A O 0.24026(11) 0.90046(12) 0.25634(7) 0.0320(3) Uani 1 1 d .

loop_
_atom_site_aniso_label
_atom_site_aniso_U_11
_atom_site_aniso_U_22
_atom_site_aniso_U_33
_atom_site_aniso_U_23
_atom_site_aniso_U_13
_atom_site_aniso_U_12
C9B 0.0229(10) 0.0180(10) 0.0241(10) -0.0003(8) 0.0071(8) 0.0035(8)
C10B 0.0299(11) 0.0218(11) 0.0210(10) 0.0006(8) 0.0066(9) 0.0012(9)
C11B 0.0271(11) 0.0245(11) 0.0282(11) -0.0016(9) 0.0041(9) -0.0025(9)
C12B 0.0313(12) 0.0185(10) 0.0325(11) 0.0027(9) 0.0131(10) -0.0003(9)
C13B 0.0330(12) 0.0253(11) 0.0241(11) 0.0030(9) 0.0091(9) 0.0018(9)
C14B 0.0268(11) 0.0260(11) 0.0239(11) -0.0024(9) 0.0043(9) 0.0011(9)
C7B 0.0228(10) 0.0233(11) 0.0208(10) -0.0010(8) 0.0029(8) 0.0010(8)
C1B 0.0174(10) 0.0229(11) 0.0263(10) 0.0040(8) 0.0062(8) -0.0002(8)
C6B 0.0229(10) 0.0233(11) 0.0267(11) -0.0015(9) 0.0035(9) -0.0014(9)
C5B 0.0237(10) 0.0285(11) 0.0231(10) 0.0057(9) 0.0036(8) 0.0015(9)
C4B 0.0248(11) 0.0245(11) 0.0307(11) 0.0045(9) 0.0089(9) 0.0030(9)
C3B 0.0303(11) 0.0231(11) 0.0288(11) -0.0042(9) 0.0074(9) 0.0010(9)
C2B 0.0241(11) 0.0295(11) 0.0214(10) 0.0009(9) 0.0022(8) 0.0008(9)
C8B 0.0230(10) 0.0233(11) 0.0215(10) 0.0000(8) 0.0032(8) 0.0004(8)
C1A 0.0207(10) 0.0230(11) 0.0282(11) 0.0007(9) 0.0063(8) 0.0013(8)
C6A 0.0245(11) 0.0252(11) 0.0257(11) 0.0012(9) 0.0040(9) 0.0000(9)
C5A 0.0300(11) 0.0222(11) 0.0259(11) -0.0036(9) 0.0042(9) -0.0021(9)
C4A 0.0277(11) 0.0201(11) 0.0331(12) 0.0011(9) 0.0071(9) 0.0008(9)
C3A 0.0339(12) 0.0287(12) 0.0241(11) 0.0030(9) 0.0032(9) 0.0028(10)
C2A 0.0314(12) 0.0255(12) 0.0280(11) -0.0048(9) 0.0063(9) 0.0016(9)
C8A 0.0230(10) 0.0176(10) 0.0258(10) 0.0012(8) 0.0059(8) 0.0035(8)
C9A 0.0226(10) 0.0225(11) 0.0260(11) 0.0013(9) 0.0083(8) 0.0010(9)
C14A 0.0268(11) 0.0225(11) 0.0323(11) -0.0023(9) 0.0058(9) 0.0019(9)
C13A 0.0265(11) 0.0259(11) 0.0311(11) 0.0015(9) 0.0041(9) 0.0074(9)
C12A 0.0238(11) 0.0305(12) 0.0255(11) -0.0036(9) 0.0057(9) 0.0004(9)
C11A 0.0276(11) 0.0236(11) 0.0304(11) -0.0051(9) 0.0083(9) -0.0015(9)
C10A 0.0240(11) 0.0200(11) 0.0313(11) 0.0021(9) 0.0089(9) 0.0038(8)
C7A 0.0268(11) 0.0222(11) 0.0309(11) 0.0031(9) 0.0066(9) 0.0015(9)
C16B 0.0348(13) 0.0375(13) 0.0440(14) -0.0060(11) 0.0134(11) -0.0126(10)
C15B 0.0625(17) 0.0322(13) 0.0457(14) 0.0002(11) 0.0206(13) 0.0173(12)
C15A 0.0446(14) 0.0179(11) 0.0424(13) -0.0015(9) 0.0147(11) 0.0001(10)
C16A 0.0379(13) 0.0470(14) 0.0299(12) -0.0121(11) 0.0050(10) 0.0006(11)
C17A 0.0629(17) 0.0346(13) 0.0289(12) -0.0041(10) 0.0116(12) 0.0042(12)
C18A 0.0343(13) 0.0322(13) 0.0517(15) 0.0021(11) 0.0169(11) -0.0045(10)
O12B 0.0365(9) 0.0373(9) 0.0360(8) 0.0037(7) 0.0106(7) -0.0120(7)
O4B 0.0453(9) 0.0235(8) 0.0399(9) 0.0023(7) 0.0093(7) 0.0132(7)
O4A 0.0500(9) 0.0211(8) 0.0307(8) 0.0017(6) 0.0041(7) 0.0015(7)
O12A 0.0327(8) 0.0380(9) 0.0334(8) -0.0102(7) -0.0036(7) 0.0071(7)
O7A' 0.0335(8) 0.0320(8) 0.0236(7) 0.0003(6) 0.0067(6) -0.0008(7)
O7A 0.0285(8) 0.0310(8) 0.0394(9) 0.0012(7) 0.0139(7) -0.0009(7)

loop_
_atom_type_symbol
_atom_type_description
_atom_type_scat_dispersion_real
_atom_type_scat_dispersion_imag
_atom_type_scat_source
C C 0.0033 0.0000 'International Tables Vol C Tables 4.2.6.8 and 6.1.1.4'
H H 0.0000 0.0000 'International Tables Vol C Tables 4.2.6.8 and 6.1.1.4'
O O 0.0106 0.0000 'International Tables Vol C Tables 4.2.6.8 and 6.1.1.4'

loop_
_geom_angle_atom_site_label_1
_geom_angle_atom_site_label_2
_geom_angle_atom_site_label_3
_geom_angle
C10B C9B C14B 117.26(17)
C10B C9B C7B 121.68(17)
C14B C9B C7B 121.04(17)
C9B C10B C11B 122.04(18)
C9B C10B H10B 119.0
C11B C10B H10B 119.0
C12B C11B C10B 119.39(18)
C12B C11B H11B 120.3
C10B C11B H11B 120.3
O12B C12B C11B 124.78(18)
O12B C12B C13B 115.53(17)
C11B C12B C13B 119.69(18)
C14B C13B C12B 120.02(18)
C14B C13B H13B 120.0
C12B C13B H13B 120.0
C13B C14B C9B 121.59(18)
C13B C14B H14B 119.2
C9B C14B H14B 119.2
C9B C7B C1B 109.50(15)
C9B C7B C8B 113.22(15)
C1B C7B C8B 112.04(15)
C9B C7B H7B 107.3
C1B C7B H7B 107.3
C8B C7B H7B 107.3
C2B C1B C6B 116.76(17)
C2B C1B C7B 120.21(17)
C6B C1B C7B 122.82(17)
C5B C6B C1B 121.27(18)
C5B C6B H6B 119.4
C1B C6B H6B 119.4
C6B C5B C4B 120.50(18)
C6B C5B H5B 119.8
C4B C5B H5B 119.8
C3B C4B O4B 124.89(18)
C3B C4B C5B 119.46(18)
O4B C4B C5B 115.64(17)
C4B C3B C2B 119.41(19)
C4B C3B H3B 120.3
C2B C3B H3B 120.3
C1B C2B C3B 122.59(18)
C1B C2B H2B 118.7
C3B C2B H2B 118.7
C1A C8B C7B 113.42(15)
C1A C8B C8A 113.59(16)
C7B C8B C8A 110.52(15)
C1A C8B H8B 106.2
C7B C8B H8B 106.2
C8A C8B H8B 106.2
C6A C1A C2A 116.98(18)
C6A C1A C8B 119.21(17)
C2A C1A C8B 123.80(17)
C1A C6A C5A 122.42(19)
C1A C6A H6A 118.8
C5A C6A H6A 118.8
C4A C5A C6A 119.41(18)
C4A C5A H5A 120.3
C6A C5A H5A 120.3
O4A C4A C5A 124.42(18)
O4A C4A C3A 115.99(18)
C5A C4A C3A 119.59(18)
C2A C3A C4A 119.85(19)
C2A C3A H3A 120.1
C4A C3A H3A 120.1
C3A C2A C1A 121.73(19)
C3A C2A H2A 119.1
C1A C2A H2A 119.1
C9A C8A C7A 110.64(16)
C9A C8A C8B 115.72(15)
C7A C8A C8B 112.19(15)
C9A C8A H8A 105.8
C7A C8A H8A 105.8
C8B C8A H8A 105.8
C10A C9A C14A 116.65(18)
C10A C9A C8A 120.75(17)
C14A C9A C8A 122.58(17)
C13A C14A C9A 121.37(18)
C13A C14A H14A 119.3
C9A C14A H14A 119.3
C14A C13A C12A 120.23(18)
C14A C13A H13A 119.9
C12A C13A H13A 119.9
O12A C12A C11A 125.04(18)
O12A C12A C13A 115.42(17)
C11A C12A C13A 119.55(18)
C12A C11A C10A 119.43(18)
C12A C11A H11A 120.3
C10A C11A H11A 120.3
C9A C10A C11A 122.75(18)
C9A C10A H10A 118.6
C11A C10A H10A 118.6
O7A' C7A O7A 110.99(15)
O7A' C7A C8A 108.05(15)
O7A C7A C8A 113.33(16)
O7A' C7A H7A 108.1
O7A C7A H7A 108.1
C8A C7A H7A 108.1
O12B C16B H16A 109.5
O12B C16B H16B 109.5
H16A C16B H16B 109.5
O12B C16B H16C 109.5
H16A C16B H16C 109.5
H16B C16B H16C 109.5
O4B C15B H15A 109.5
O4B C15B H15B 109.5
H15A C15B H15B 109.5
O4B C15B H15C 109.5
H15A C15B H15C 109.5
H15B C15B H15C 109.5
O4A C15A H15D 109.5
O4A C15A H15E 109.5
H15D C15A H15E 109.5
O4A C15A H15F 109.5
H15D C15A H15F 109.5
H15E C15A H15F 109.5
O12A C16A H16D 109.5
O12A C16A H16E 109.5
H16D C16A H16E 109.5
O12A C16A H16F 109.5
H16D C16A H16F 109.5
H16E C16A H16F 109.5
O7A' C17A H17A 109.5
O7A' C17A H17B 109.5
H17A C17A H17B 109.5
O7A' C17A H17C 109.5
H17A C17A H17C 109.5
H17B C17A H17C 109.5
O7A C18A H18A 109.5
O7A C18A H18B 109.5
H18A C18A H18B 109.5
O7A C18A H18C 109.5
H18A C18A H18C 109.5
H18B C18A H18C 109.5
C12B O12B C16B 116.81(16)
C4B O4B C15B 117.23(16)
C4A O4A C15A 117.10(16)
C12A O12A C16A 116.89(16)
C7A O7A' C17A 112.40(16)
C7A O7A C18A 115.28(15)

loop_
_geom_bond_atom_site_label_1
_geom_bond_atom_site_label_2
_geom_bond_distance
C9B C10B 1.383(3)
C9B C14B 1.394(3)
C9B C7B 1.525(3)
C10B C11B 1.395(3)
C10B H10B 0.9500
C11B C12B 1.381(3)
C11B H11B 0.9500
C12B O12B 1.375(2)
C12B C13B 1.386(3)
C13B C14B 1.383(3)
C13B H13B 0.9500
C14B H14B 0.9500
C7B C1B 1.526(3)
C7B C8B 1.545(3)
C7B H7B 1.0000
C1B C2B 1.382(3)
C1B C6B 1.402(3)
C6B C5B 1.375(3)
C6B H6B 0.9500
C5B C4B 1.388(3)
C5B H5B 0.9500
C4B C3B 1.375(3)
C4B O4B 1.377(2)
C3B C2B 1.387(3)
C3B H3B 0.9500
C2B H2B 0.9500
C8B C1A 1.533(3)
C8B C8A 1.560(3)
C8B H8B 1.0000
C1A C6A 1.383(3)
C1A C2A 1.395(3)
C6A C5A 1.391(3)
C6A H6A 0.9500
C5A C4A 1.382(3)
C5A H5A 0.9500
C4A O4A 1.374(2)
C4A C3A 1.391(3)
C3A C2A 1.386(3)
C3A H3A 0.9500
C2A H2A 0.9500
C8A C9A 1.517(3)
C8A C7A 1.523(3)
C8A H8A 1.0000
C9A C10A 1.384(3)
C9A C14A 1.402(3)
C14A C13A 1.383(3)
C14A H14A 0.9500
C13A C12A 1.387(3)
C13A H13A 0.9500
C12A O12A 1.371(2)
C12A C11A 1.379(3)
C11A C10A 1.385(3)
C11A H11A 0.9500
C10A H10A 0.9500
C7A O7A' 1.411(2)
C7A O7A 1.416(2)
C7A H7A 1.0000
C16B O12B 1.424(2)
C16B H16A 0.9800
C16B H16B 0.9800
C16B H16C 0.9800
C15B O4B 1.427(3)
C15B H15A 0.9800
C15B H15B 0.9800
C15B H15C 0.9800
C15A O4A 1.423(2)
C15A H15D 0.9800
C15A H15E 0.9800
C15A H15F 0.9800
C16A O12A 1.428(2)
C16A H16D 0.9800
C16A H16E 0.9800
C16A H16F 0.9800
C17A O7A' 1.424(2)
C17A H17A 0.9800
C17A H17B 0.9800
C17A H17C 0.9800
C18A O7A 1.424(2)
C18A H18A 0.9800
C18A H18B 0.9800
C18A H18C 0.9800

loop_
_geom_torsion_atom_site_label_1
_geom_torsion_atom_site_label_2
_geom_torsion_atom_site_label_3
_geom_torsion_atom_site_label_4
_geom_torsion
C14B C9B C10B C11B -1.1(3)
C7B C9B C10B C11B -179.53(17)
C9B C10B C11B C12B 0.9(3)
C10B C11B C12B O12B -179.73(18)
C10B C11B C12B C13B 0.1(3)
O12B C12B C13B C14B 178.98(18)
C11B C12B C13B C14B -0.9(3)
C12B C13B C14B C9B 0.7(3)
C10B C9B C14B C13B 0.3(3)
C7B C9B C14B C13B 178.75(17)
C10B C9B C7B C1B 65.0(2)
C14B C9B C7B C1B -113.41(19)
C10B C9B C7B C8B -60.8(2)
C14B C9B C7B C8B 120.79(19)
C9B C7B C1B C2B 92.1(2)
C8B C7B C1B C2B -141.38(18)
C9B C7B C1B C6B -82.4(2)
C8B C7B C1B C6B 44.1(2)
C2B C1B C6B C5B -1.0(3)
C7B C1B C6B C5B 173.78(18)
C1B C6B C5B C4B 0.3(3)
C6B C5B C4B C3B 0.6(3)
C6B C5B C4B O4B 179.42(17)
O4B C4B C3B C2B -179.45(18)
C5B C4B C3B C2B -0.7(3)
C6B C1B C2B C3B 0.8(3)
C7B C1B C2B C3B -174.07(18)
C4B C3B C2B C1B 0.0(3)
C9B C7B C8B C1A -43.9(2)
C1B C7B C8B C1A -168.29(15)
C9B C7B C8B C8A -172.74(15)
C1B C7B C8B C8A 62.8(2)
C7B C8B C1A C6A 138.30(18)
C8A C8B C1A C6A -94.4(2)
C7B C8B C1A C2A -40.4(3)
C8A C8B C1A C2A 86.9(2)
C2A C1A C6A C5A -0.8(3)
C8B C1A C6A C5A -179.60(18)
C1A C6A C5A C4A 0.0(3)
C6A C5A C4A O4A -179.83(18)
C6A C5A C4A C3A 0.8(3)
O4A C4A C3A C2A 179.79(18)
C5A C4A C3A C2A -0.8(3)
C4A C3A C2A C1A -0.1(3)
C6A C1A C2A C3A 0.8(3)
C8B C1A C2A C3A 179.54(19)
C1A C8B C8A C9A -68.2(2)
C7B C8B C8A C9A 60.5(2)
C1A C8B C8A C7A 60.0(2)
C7B C8B C8A C7A -171.21(15)
C7A C8A C9A C10A 125.82(19)
C8B C8A C9A C10A -105.2(2)
C7A C8A C9A C14A -52.5(2)
C8B C8A C9A C14A 76.5(2)
C10A C9A C14A C13A 0.7(3)
C8A C9A C14A C13A 179.07(18)
C9A C14A C13A C12A -0.4(3)
C14A C13A C12A O12A 179.81(18)
C14A C13A C12A C11A -0.4(3)
O12A C12A C11A C10A -179.31(18)
C13A C12A C11A C10A 0.9(3)
C14A C9A C10A C11A -0.2(3)
C8A C9A C10A C11A -178.57(18)
C12A C11A C10A C9A -0.6(3)
C9A C8A C7A O7A' -174.31(15)
C8B C8A C7A O7A' 54.8(2)
C9A C8A C7A O7A -50.9(2)
C8B C8A C7A O7A 178.24(15)
C11B C12B O12B C16B 5.6(3)
C13B C12B O12B C16B -174.26(18)
C3B C4B O4B C15B -4.5(3)
C5B C4B O4B C15B 176.74(18)
C5A C4A O4A C15A 4.3(3)
C3A C4A O4A C15A -176.30(18)
C11A C12A O12A C16A 7.6(3)
C13A C12A O12A C16A -172.65(18)
O7A C7A O7A' C17A 65.9(2)
C8A C7A O7A' C17A -169.28(16)
O7A' C7A O7A C18A 64.2(2)
C8A C7A O7A C18A -57.6(2)
